data_4028604
loop_
_publ_author_name
'\'Oscar Pablo'
'David Guijarro'
'Miguel Yus'

_publ_section_title
;
 Synthesis of Nitrogenated Heterocycles by Asymmetric Transfer
 Hydrogenation of N-(tert-Butylsulfinyl)haloimines
;
_journal_name_full 'Journal of Organic Chemistry'
_journal_page_first 9181
_journal_page_last 9189
_journal_paper_doi 10.1021/jo4014386
_journal_volume 78
_journal_year 2013
_chemical_absolute_configuration rmad
_chemical_formula_moiety 'C14 H20 F N O S'
_chemical_formula_sum 'C14 H20 F N O S'
_chemical_formula_weight 269.37
_chemical_name_systematic
; 
 ? 
;
_space_group_IT_number 4
_symmetry_cell_setting monoclinic
_symmetry_space_group_name_Hall 'P 2yb'
_symmetry_space_group_name_H-M 'P 1 21 1'
_atom_sites_solution_hydrogens geom
_atom_sites_solution_primary direct
_atom_sites_solution_secondary difmap
_audit_creation_method SHELXL-97
_cell_angle_alpha 90.00
_cell_angle_beta 104.26(3)
_cell_angle_gamma 90.00
_cell_formula_units_Z 2
_cell_length_a 9.411(15)
_cell_length_b 6.155(9)
_cell_length_c 12.590(19)
_cell_measurement_reflns_used 597
_cell_measurement_temperature 298(1)
_cell_measurement_theta_max 18.75
_cell_measurement_theta_min 2.4
_cell_volume 706.8(19)
_computing_cell_refinement 'Bruker SMART V5.625'
_computing_data_collection 'Bruker SMART V5.625'
_computing_data_reduction 'Bruker SAINT V6.28A'
_computing_molecular_graphics 'SHELXTL  Rel. 6.12/V (Siemens, 1996)'
_computing_publication_material 'SHELX-97 (Sheldrick, 1997)'
_computing_structure_refinement 'SHELXL-97 (Sheldrick, 1997)'
_computing_structure_solution 'SHELXS-97 (Sheldrick, 1990)'
_diffrn_ambient_temperature 298(1)
_diffrn_measured_fraction_theta_full 0.991
_diffrn_measured_fraction_theta_max 0.991
_diffrn_measurement_device_type 'CCD area detector'
_diffrn_measurement_method 'phi and omega scans'
_diffrn_radiation_monochromator graphite
_diffrn_radiation_source 'fine-focus sealed tube'
_diffrn_radiation_type MoK\a
_diffrn_radiation_wavelength 0.71073
_diffrn_reflns_av_R_equivalents 0.1193
_diffrn_reflns_av_sigmaI/netI 0.1762
_diffrn_reflns_limit_h_max 11
_diffrn_reflns_limit_h_min -11
_diffrn_reflns_limit_k_max 7
_diffrn_reflns_limit_k_min -7
_diffrn_reflns_limit_l_max 15
_diffrn_reflns_limit_l_min -14
_diffrn_reflns_number 5782
_diffrn_reflns_theta_full 25.07
_diffrn_reflns_theta_max 25.07
_diffrn_reflns_theta_min 2.23
_exptl_absorpt_coefficient_mu 0.229
_exptl_absorpt_correction_T_max 0.9954
_exptl_absorpt_correction_T_min 0.6665
_exptl_absorpt_correction_type multi-scan
_exptl_absorpt_process_details 'Bruker/Siemens SADABS V2.03'
_exptl_crystal_colour colorless
_exptl_crystal_density_diffrn 1.266
_exptl_crystal_description plate
_exptl_crystal_F_000 288
_exptl_crystal_size_max 0.33
_exptl_crystal_size_mid 0.12
_exptl_crystal_size_min 0.02
_refine_diff_density_max 0.166
_refine_diff_density_min -0.255
_refine_diff_density_rms 0.041
_refine_ls_abs_structure_details 'Flack H D (1983), Acta Cryst. A39, 876-881'
_refine_ls_abs_structure_Flack 0.00(13)
_refine_ls_extinction_method none
_refine_ls_goodness_of_fit_ref 0.796
_refine_ls_hydrogen_treatment constr
_refine_ls_matrix_type full
_refine_ls_number_parameters 166
_refine_ls_number_reflns 2469
_refine_ls_number_restraints 1
_refine_ls_restrained_S_all 0.796
_refine_ls_R_factor_all 0.1352
_refine_ls_R_factor_gt 0.0534
_refine_ls_shift/su_max 0.030
_refine_ls_shift/su_mean 0.002
_refine_ls_structure_factor_coef Fsqd
_refine_ls_weighting_details 'calc w=1/[\s^2^(Fo^2^)+(0.0015P)^2^] where P=(Fo^2^+2Fc^2^)/3'
_refine_ls_weighting_scheme calc
_refine_ls_wR_factor_gt 0.0749
_refine_ls_wR_factor_ref 0.0925
_reflns_number_gt 1085
_reflns_number_total 2469
_reflns_threshold_expression I>2\s(I)
_cod_data_source_file jo4014386_si_002.cif
_cod_data_source_block x
_cod_original_sg_symbol_H-M 'P 21'
_cod_database_code 4028604

loop_
_symmetry_equiv_pos_as_xyz
'x, y, z'
'-x, y+1/2, -z'

loop_
_atom_site_label
_atom_site_type_symbol
_atom_site_fract_x
_atom_site_fract_y
_atom_site_fract_z
_atom_site_U_iso_or_equiv
_atom_site_adp_type
_atom_site_occupancy
_atom_site_symmetry_multiplicity
_atom_site_calc_flag
_atom_site_refinement_flags
S1 S 0.12862(13) 0.1928(2) 0.23908(10) 0.0531(4) Uani 1 1 d .
O1 O 0.1664(4) 0.4190(5) 0.2137(3) 0.0635(11) Uani 1 1 d .
N1 N 0.2165(4) 0.0147(7) 0.1783(3) 0.0484(12) Uani 1 1 d .
C1 C 0.1182(5) -0.0997(8) 0.0851(4) 0.0647(16) Uani 1 1 d .
H1A H 0.0267 -0.0213 0.0599 0.078 Uiso 1 1 calc R
H1B H 0.0968 -0.2454 0.1062 0.078 Uiso 1 1 calc R
C2 C 0.1998(6) -0.1073(12) -0.0021(5) 0.093(2) Uani 1 1 d .
H2A H 0.1336 -0.0986 -0.0744 0.111 Uiso 1 1 calc R
H2B H 0.2575 -0.2392 0.0029 0.111 Uiso 1 1 calc R
C3 C 0.2964(6) 0.0894(10) 0.0217(4) 0.085(2) Uani 1 1 d .
H3A H 0.2420 0.2201 -0.0056 0.102 Uiso 1 1 calc R
H3B H 0.3789 0.0764 -0.0114 0.102 Uiso 1 1 calc R
C4 C 0.3475(5) 0.0940(8) 0.1447(4) 0.0579(16) Uani 1 1 d .
H4 H 0.3695 0.2436 0.1700 0.069 Uiso 1 1 calc R
C5 C 0.4791(6) -0.0483(9) 0.1879(4) 0.0506(15) Uani 1 1 d .
C6 C 0.6169(6) 0.0270(10) 0.1865(4) 0.0650(17) Uani 1 1 d .
H6 H 0.6266 0.1670 0.1614 0.078 Uiso 1 1 calc R
C7 C 0.7400(7) -0.0989(11) 0.2210(5) 0.0695(18) Uani 1 1 d .
H7 H 0.8319 -0.0446 0.2200 0.083 Uiso 1 1 calc R
C8 C 0.7255(6) -0.3037(14) 0.2566(4) 0.0732(17) Uani 1 1 d .
F1 F 0.8451(3) -0.4278(6) 0.2905(3) 0.0992(13) Uani 1 1 d .
C9 C 0.5920(6) -0.3822(9) 0.2625(4) 0.0658(19) Uani 1 1 d .
H9 H 0.5836 -0.5202 0.2904 0.079 Uiso 1 1 calc R
C10 C 0.4706(5) -0.2540(8) 0.2266(4) 0.0529(17) Uani 1 1 d .
H10 H 0.3792 -0.3090 0.2287 0.063 Uiso 1 1 calc R
C11 C 0.2188(6) 0.1489(9) 0.3836(4) 0.0533(16) Uani 1 1 d .
C12 C 0.1279(6) 0.2946(9) 0.4412(4) 0.085(2) Uani 1 1 d .
H12A H 0.1652 0.2830 0.5192 0.127 Uiso 1 1 calc R
H12B H 0.0273 0.2488 0.4214 0.127 Uiso 1 1 calc R
H12C H 0.1345 0.4428 0.4191 0.127 Uiso 1 1 calc R
C13 C 0.3752(5) 0.2210(10) 0.4109(3) 0.0697(17) Uani 1 1 d .
H13A H 0.4118 0.2275 0.4891 0.104 Uiso 1 1 calc R
H13B H 0.3817 0.3622 0.3801 0.104 Uiso 1 1 calc R
H13C H 0.4325 0.1195 0.3811 0.104 Uiso 1 1 calc R
C14 C 0.1995(6) -0.0868(8) 0.4090(4) 0.0738(18) Uani 1 1 d .
H14A H 0.2672 -0.1736 0.3814 0.111 Uiso 1 1 calc R
H14B H 0.1011 -0.1312 0.3749 0.111 Uiso 1 1 calc R
H14C H 0.2179 -0.1058 0.4868 0.111 Uiso 1 1 calc R

loop_
_atom_site_aniso_label
_atom_site_aniso_U_11
_atom_site_aniso_U_22
_atom_site_aniso_U_33
_atom_site_aniso_U_23
_atom_site_aniso_U_13
_atom_site_aniso_U_12
S1 0.0446(7) 0.0550(9) 0.0586(9) 0.0099(10) 0.0105(6) 0.0050(9)
O1 0.070(3) 0.048(2) 0.072(3) 0.023(2) 0.018(2) 0.005(2)
N1 0.049(3) 0.047(3) 0.047(3) 0.005(2) 0.009(2) 0.000(2)
C1 0.058(4) 0.061(4) 0.067(4) -0.003(3) -0.001(3) -0.005(3)
C2 0.078(5) 0.132(7) 0.065(4) -0.022(5) 0.011(4) -0.003(5)
C3 0.077(5) 0.129(6) 0.051(4) 0.030(4) 0.020(3) 0.019(4)
C4 0.052(4) 0.057(4) 0.064(4) 0.012(3) 0.012(3) -0.006(3)
C5 0.051(4) 0.060(4) 0.040(3) -0.003(3) 0.011(3) -0.010(3)
C6 0.059(4) 0.074(4) 0.064(4) -0.015(3) 0.020(3) -0.014(4)
C7 0.041(4) 0.097(6) 0.067(4) -0.021(4) 0.008(3) -0.006(4)
C8 0.056(4) 0.099(5) 0.061(4) -0.022(6) 0.007(3) 0.004(6)
F1 0.056(2) 0.135(3) 0.101(3) -0.004(2) 0.0089(19) 0.036(2)
C9 0.063(4) 0.071(5) 0.062(4) -0.004(3) 0.014(3) 0.014(4)
C10 0.043(3) 0.061(5) 0.055(4) -0.008(3) 0.014(3) 0.001(3)
C11 0.058(3) 0.056(5) 0.045(3) 0.010(3) 0.009(3) -0.004(3)
C12 0.097(5) 0.092(5) 0.074(4) 0.003(4) 0.038(4) 0.020(4)
C13 0.066(4) 0.078(4) 0.058(3) 0.001(4) 0.002(3) -0.015(4)
C14 0.085(4) 0.064(4) 0.073(4) 0.021(4) 0.021(3) 0.003(4)

loop_
_atom_type_symbol
_atom_type_description
_atom_type_scat_dispersion_real
_atom_type_scat_dispersion_imag
_atom_type_scat_source
C C 0.0033 0.0016 'International Tables Vol C Tables 4.2.6.8 and 6.1.1.4'
H H 0.0000 0.0000 'International Tables Vol C Tables 4.2.6.8 and 6.1.1.4'
N N 0.0061 0.0033 'International Tables Vol C Tables 4.2.6.8 and 6.1.1.4'
O O 0.0106 0.0060 'International Tables Vol C Tables 4.2.6.8 and 6.1.1.4'
F F 0.0171 0.0103 'International Tables Vol C Tables 4.2.6.8 and 6.1.1.4'
S S 0.1246 0.1234 'International Tables Vol C Tables 4.2.6.8 and 6.1.1.4'

loop_
_geom_angle_atom_site_label_1
_geom_angle_atom_site_label_2
_geom_angle_atom_site_label_3
_geom_angle
O1 S1 N1 110.1(2)
O1 S1 C11 106.0(2)
N1 S1 C11 101.4(2)
C1 N1 C4 109.3(4)
C1 N1 S1 113.1(3)
C4 N1 S1 117.1(4)
N1 C1 C2 105.3(4)
N1 C1 H1A 110.7
C2 C1 H1A 110.7
N1 C1 H1B 110.7
C2 C1 H1B 110.7
H1A C1 H1B 108.8
C1 C2 C3 103.0(5)
C1 C2 H2A 111.2
C3 C2 H2A 111.2
C1 C2 H2B 111.2
C3 C2 H2B 111.2
H2A C2 H2B 109.1
C2 C3 C4 104.2(5)
C2 C3 H3A 110.9
C4 C3 H3A 110.9
C2 C3 H3B 110.9
C4 C3 H3B 110.9
H3A C3 H3B 108.9
N1 C4 C5 112.0(4)
N1 C4 C3 102.2(4)
C5 C4 C3 112.8(5)
N1 C4 H4 109.9
C5 C4 H4 109.9
C3 C4 H4 109.9
C10 C5 C6 117.0(5)
C10 C5 C4 123.6(5)
C6 C5 C4 119.4(5)
C7 C6 C5 121.9(6)
C7 C6 H6 119.1
C5 C6 H6 119.1
C8 C7 C6 119.0(6)
C8 C7 H7 120.5
C6 C7 H7 120.5
F1 C8 C7 119.4(7)
F1 C8 C9 119.6(7)
C7 C8 C9 121.0(7)
C8 C9 C10 118.9(6)
C8 C9 H9 120.6
C10 C9 H9 120.6
C5 C10 C9 122.2(5)
C5 C10 H10 118.9
C9 C10 H10 118.9
C13 C11 C14 113.6(5)
C13 C11 C12 110.4(5)
C14 C11 C12 110.5(5)
C13 C11 S1 112.0(3)
C14 C11 S1 107.6(4)
C12 C11 S1 102.0(4)
C11 C12 H12A 109.5
C11 C12 H12B 109.5
H12A C12 H12B 109.5
C11 C12 H12C 109.5
H12A C12 H12C 109.5
H12B C12 H12C 109.5
C11 C13 H13A 109.5
C11 C13 H13B 109.5
H13A C13 H13B 109.5
C11 C13 H13C 109.5
H13A C13 H13C 109.5
H13B C13 H13C 109.5
C11 C14 H14A 109.5
C11 C14 H14B 109.5
H14A C14 H14B 109.5
C11 C14 H14C 109.5
H14A C14 H14C 109.5
H14B C14 H14C 109.5

loop_
_geom_bond_atom_site_label_1
_geom_bond_atom_site_label_2
_geom_bond_distance
S1 O1 1.490(4)
S1 N1 1.668(4)
S1 C11 1.828(5)
N1 C1 1.482(6)
N1 C4 1.482(6)
C1 C2 1.488(6)
C1 H1A 0.9700
C1 H1B 0.9700
C2 C3 1.500(7)
C2 H2A 0.9700
C2 H2B 0.9700
C3 C4 1.504(6)
C3 H3A 0.9700
C3 H3B 0.9700
C4 C5 1.505(7)
C4 H4 0.9800
C5 C10 1.366(6)
C5 C6 1.382(7)
C6 C7 1.372(7)
C6 H6 0.9300
C7 C8 1.356(8)
C7 H7 0.9300
C8 F1 1.340(7)
C8 C9 1.365(8)
C9 C10 1.370(6)
C9 H9 0.9300
C10 H10 0.9300
C11 C13 1.494(6)
C11 C14 1.506(6)
C11 C12 1.540(6)
C12 H12A 0.9600
C12 H12B 0.9600
C12 H12C 0.9600
C13 H13A 0.9600
C13 H13B 0.9600
C13 H13C 0.9600
C14 H14A 0.9600
C14 H14B 0.9600
C14 H14C 0.9600
